data_2006653
loop_
_publ_author_name
'Zhang, De-Chun'
'Zhang, Tian-Zhu'
'Zhang, Yan-Qiu'
'Fei, Zheng-Hao'
'Yu, Kai-bei'

_publ_contact_author
;
 Assoc. Prof. De-Chun Zhang
 Department of Chemistry
 Suzhou University
 Suzhou 215006
 The People's Republic of China
;
_publ_section_title
;
 The Hydrated Tosylate of Dimeric
 2'-Hydroxy-4-<i>N</i>-methylstilbazolium
;
_journal_issue 11
_journal_name_full 'Acta Crystallographica Section C'
_journal_page_first 1649
_journal_page_last 1650
_journal_paper_doi 10.1107/S0108270197008469
_journal_volume 53
_journal_year 1997
_chemical_formula_moiety '(C28 H28 N2 O2)  2+ , 2(C7 H7 S O3) - , 2H2 O'
_chemical_formula_structural 'C28 H28 N2 O2  2+,2(C7 H7 S O3 -),2(H2 O)'
_chemical_formula_sum 'C42 H46 N2 O10 S2'
_chemical_formula_weight 802.92
_chemical_name_systematic
; 1-Methyl-4-(2-(2-hydroxy phenyl)vinyl) pyridium 4-tolylsulfonate
 hydrate Dimer: C14 H14 O2 N2^2+^.(C7 H7 S O3^-^)2. 2(H2 O)
;
_space_group_IT_number 2
_symmetry_cell_setting triclinic
_symmetry_space_group_name_Hall '-P 1'
_symmetry_space_group_name_H-M 'P -1'
_audit_creation_method 'SHELXL (Sheldrick, 1993)'
_cell_angle_alpha 84.690(10)
_cell_angle_beta 76.630(10)
_cell_angle_gamma 80.35
_cell_formula_units_Z 1
_cell_length_a 8.7040(10)
_cell_length_b 9.1160(10)
_cell_length_c 12.968(2)
_cell_measurement_reflns_used 27
_cell_measurement_temperature 295(2)
_cell_measurement_theta_max 15.88
_cell_measurement_theta_min 3.06
_cell_volume 985.3(2)
_computing_data_collection 'XSCANS (Siemens, 1994)'
_computing_publication_material 'PARST (Nardelli, 1983)'
_computing_structure_refinement 'SHELXL93 (Sheldrick, 1993)'
_computing_structure_solution 'SHELXS86 (Sheldrick, 1990)'
_diffrn_ambient_temperature 295(2)
_diffrn_measurement_device 'Siemens P4'
_diffrn_measurement_method \w
_diffrn_radiation_monochromator graphite
_diffrn_radiation_source 'fine-focus sealed tube'
_diffrn_radiation_type MoK\a
_diffrn_radiation_wavelength 0.71073
_diffrn_reflns_av_R_equivalents 0.0099
_diffrn_reflns_av_sigmaI/netI 0.0283
_diffrn_reflns_limit_h_max 10
_diffrn_reflns_limit_h_min 0
_diffrn_reflns_limit_k_max 10
_diffrn_reflns_limit_k_min -10
_diffrn_reflns_limit_l_max 15
_diffrn_reflns_limit_l_min -14
_diffrn_reflns_number 3723
_diffrn_reflns_theta_max 24.99
_diffrn_reflns_theta_min 1.62
_diffrn_standards_decay_% 3.0
_diffrn_standards_interval_count 97
_diffrn_standards_number 3
_exptl_absorpt_coefficient_mu 0.197
_exptl_absorpt_correction_type none
_exptl_crystal_colour 'pale yellow'
_exptl_crystal_density_diffrn 1.353
_exptl_crystal_density_meas ?
_exptl_crystal_description block
_exptl_crystal_F_000 424
_exptl_crystal_size_max 0.46
_exptl_crystal_size_mid 0.46
_exptl_crystal_size_min 0.37
_refine_diff_density_max 0.230
_refine_diff_density_min -0.344
_refine_ls_extinction_method none
_refine_ls_goodness_of_fit_all 0.981
_refine_ls_goodness_of_fit_obs 1.100
_refine_ls_hydrogen_treatment 'H atoms refined isotropically'
_refine_ls_matrix_type full
_refine_ls_number_parameters 345
_refine_ls_number_reflns 3474
_refine_ls_number_restraints 0
_refine_ls_restrained_S_all 1.062
_refine_ls_restrained_S_obs 1.100
_refine_ls_R_factor_all 0.0557
_refine_ls_R_factor_obs .0378
_refine_ls_shift/esd_max 0.004
_refine_ls_shift/esd_mean 0.000
_refine_ls_structure_factor_coef Fsqd
_refine_ls_weighting_details 'w = 1/[\s^2^(Fo^2^)+(0.0660P)^2^] where P=(Fo^2^+2Fc^2^)/3'
_refine_ls_weighting_scheme calc
_refine_ls_wR_factor_all 0.1124
_refine_ls_wR_factor_obs .0975
_reflns_number_observed 2531
_reflns_number_total 3475
_reflns_observed_criterion >2sigma(I)
_cod_data_source_file cf1158.cif
_cod_data_source_block y447
_cod_depositor_comments
;
The following automatic conversions were performed:
'_geom_bond_publ_flag' value 'YES' changed to 'yes' according to
'/home/saulius/struct/CIF-dictionaries/cif_core.dic' dictionary named
'cif_core.dic' version 2.4.1 from 2010-06-29 (2 times).

Automatic conversion script
Id: cif_fix_enum 1527 2010-12-29 10:47:43Z saulius 

The following automatic conversions were performed:

'_chemical_melting_point' value 'not measured' was changed to '?' -
the value is undefined or not given.

Automatic conversion script
Id: cif_fix_values 1715 2011-07-08 13:25:40Z adriana 

The following automatic conversions were performed:

'_exptl_crystal_density_meas' value 'not measured' was changed to '?'
- the value is perceived as not measured.

Automatic conversion script
Id: cif_fix_values 3008 2015-01-20 13:52:24Z robertas 

The following automatic conversions were performed:

'_refine_ls_weighting_scheme' value 'calc w =
1/[\s^2^(Fo^2^)+(0.0660P)^2^] where P=(Fo^2^+2Fc^2^)/3' was changed
to 'calc'. New tag '_refine_ls_weighting_details' was created. The
value of the new tag was set to 'w = 1/[\s^2^(Fo^2^)+(0.0660P)^2^]
where P=(Fo^2^+2Fc^2^)/3'.

Automatic conversion script
Id: cif_fix_values 3143 2015-03-26 13:38:13Z robertas 
;
_cod_database_code 2006653

loop_
_symmetry_equiv_pos_as_xyz
'x, y, z'
-x,-y,-z

loop_
_atom_site_aniso_label
_atom_site_aniso_U_11
_atom_site_aniso_U_22
_atom_site_aniso_U_33
_atom_site_aniso_U_12
_atom_site_aniso_U_13
_atom_site_aniso_U_23
S .0496(3) .0549(3) .0539(3) -.0095(2) -.0177(2) .0059(2)
O(1) .0965(14) .0897(13) .0776(12) -.0512(11) -.0255(10) .0076(10)
O(2) .0589(10) .0756(11) .0623(10) .0039(8) -.0047(8) .0025(8)
O(3) .0662(10) .0819(11) .0697(11) -.0106(9) -.0307(8) .0240(9)
O(4) .0620(9) .0523(8) .0405(8) -.0212(7) -.0245(7) .0131(7)
O(5) .0571(10) .0760(11) .0453(9) -.0131(9) -.0154(9) .0149(8)
N .0448(9) .0493(9) .0292(8) .0012(7) -.0097(7) -.0034(7)
C(1) .075(2) .098(2) .068(2) -.022(2) .001(2) .000(2)
C(2) .0447(12) .0541(13) .0585(14) .0010(10) -.0062(10) -.0035(10)
C(3) .072(2) .0632(15) .0501(14) -.0081(12) -.0108(12) -.0121(11)
C(4) .0655(15) .0503(13) .0611(15) -.0156(12) -.0185(12) -.0087(11)
C(5) .0430(11) .0407(10) .0519(12) .0011(9) -.0161(9) -.0024(9)
C(6) .0480(12) .0561(13) .0538(13) -.0056(10) -.0205(11) -.0016(10)
C(7) .0439(12) .0570(13) .071(2) -.0096(10) -.0189(11) .0011(11)
C(8) .0391(10) .0388(10) .0313(9) -.0042(8) -.0088(8) -.0022(7)
C(9) .0475(11) .0455(11) .0343(10) -.0028(9) -.0137(9) .0052(9)
C(10) .0423(11) .0616(13) .0387(11) -.0031(10) -.0192(9) -.0012(9)
C(11) .0416(11) .0600(13) .0475(12) -.0132(10) -.0162(9) .0014(10)
C(12) .0456(11) .0483(11) .0389(10) -.0100(9) -.0134(9) .0077(9)
C(13) .0401(10) .0393(10) .0281(9) -.0026(8) -.0106(7) -.0024(7)
C(14) .0441(11) .0359(10) .0287(9) -.0095(8) -.0129(8) .0019(7)
C(15) .0399(10) .0392(10) .0311(9) -.0136(8) -.0131(8) .0046(7)
C(16) .0345(9) .0393(9) .0304(9) -.0047(8) -.0106(7) .0033(7)
C(17) .0407(11) .0473(11) .0369(10) -.0119(9) -.0110(8) .0042(8)
C(18) .0446(11) .0538(12) .0336(10) -.0083(10) -.0019(9) .0066(9)
C(19) .0551(13) .0519(12) .0418(11) -.0171(10) -.0101(10) -.0056(9)
C(20) .0508(12) .0530(12) .0329(10) -.0211(10) -.0032(9) .0007(9)
C(21) .068(2) .078(2) .0330(12) .0023(15) -.0119(11) -.0141(12)

loop_
_atom_site_label
_atom_site_fract_x
_atom_site_fract_y
_atom_site_fract_z
_atom_site_U_iso_or_equiv
_atom_site_thermal_displace_type
_atom_site_calc_flag
_atom_site_refinement_flags
_atom_site_occupancy
_atom_site_disorder_group
_atom_site_type_symbol
S .35226(6) .29517(6) .93054(4) .0521(2) Uani d . 1 . S
O(1) .2684(2) .1905(2) .89905(14) .0833(6) Uani d . 1 . O
O(2) .2441(2) .4311(2) .96810(12) .0691(5) Uani d . 1 . O
O(3) .4481(2) .2358(2) 1.00588(13) .0719(5) Uani d . 1 . O
O(4) .0568(2) -.3151(2) .67967(11) .0489(4) Uani d . 1 . O
O(5) -.0010(2) .5152(2) .85767(13) .0596(4) Uani d . 1 . O
N -.1513(2) .1211(2) .88472(11) .0418(4) Uani d . 1 . N
C(1) .7658(4) .5600(5) .5386(3) .0825(9) Uani d . 1 . C
C(2) .6702(2) .4847(2) .6352(2) .0542(5) Uani d . 1 . C
C(3) .5663(3) .3901(3) .6266(2) .0620(6) Uani d . 1 . C
C(4) .4717(3) .3292(3) .7151(2) .0570(6) Uani d . 1 . C
C(5) .4809(2) .3613(2) .8154(2) .0452(5) Uani d . 1 . C
C(6) .5873(3) .4527(2) .8252(2) .0515(5) Uani d . 1 . C
C(7) .6804(3) .5133(3) .7359(2) .0564(6) Uani d . 1 . C
C(8) .1776(2) -.2350(2) .67447(13) .0364(4) Uani d . 1 . C
C(9) .2767(2) -.2599(2) .74661(15) .0426(5) Uani d . 1 . C
C(10) .3927(2) -.1722(2) .7396(2) .0465(5) Uani d . 1 . C
C(11) .4149(2) -.0620(2) .6597(2) .0483(5) Uani d . 1 . C
C(12) .3172(2) -.0394(2) .5869(2) .0439(5) Uani d . 1 . C
C(13) .1971(2) -.1241(2) .59332(13) .0357(4) Uani d . 1 . C
C(14) .0791(2) -.0998(2) .52247(13) .0353(4) Uani d . 1 . C
C(15) -.0946(2) -.0188(2) .57186(13) .0354(4) Uani d . 1 . C
C(16) -.1194(2) .0354(2) .68094(13) .0346(4) Uani d . 1 . C
C(17) -.2176(2) -.0273(2) .76734(14) .0410(4) Uani d . 1 . C
C(18) -.2336(2) .0171(2) .8677(2) .0456(5) Uani d . 1 . C
C(19) -.0562(3) .1849(2) .8036(2) .0484(5) Uani d . 1 . C
C(20) -.0397(2) .1452(2) .70210(15) .0452(5) Uani d . 1 . C
C(21) -.1688(4) .1675(3) .9939(2) .0604(6) Uani d . 1 . C
H(4O) .048(3) -.364(3) .735(2) .074(8) Uiso d . 1 . H
H(5OA) .070(4) .489(3) .887(2) .103(12) Uiso d . 1 . H
H(5OB) -.080(4) .543(4) .911(3) .106(11) Uiso d . 1 . H
H(1A) .779(4) .506(4) .484(3) .102(12) Uiso d . 1 . H
H(1B) .847(5) .591(5) .553(3) .156(18) Uiso d . 1 . H
H(1C) .704(4) .662(4) .518(3) .130(13) Uiso d . 1 . H
H(3) .562(3) .371(3) .558(2) .078(8) Uiso d . 1 . H
H(4) .409(3) .269(2) .7082(17) .054(6) Uiso d . 1 . H
H(6) .588(2) .472(2) .8909(17) .053(6) Uiso d . 1 . H
H(7) .748(3) .578(3) .746(2) .079(8) Uiso d . 1 . H
H(9) .263(2) -.338(2) .7989(15) .041(5) Uiso d . 1 . H
H(10) .458(2) -.192(2) .7887(16) .051(6) Uiso d . 1 . H
H(11) .499(3) .005(2) .6560(16) .053(6) Uiso d . 1 . H
H(12) .332(2) .035(2) .5340(15) .043(5) Uiso d . 1 . H
H(14) .070(2) -.194(2) .5005(13) .034(5) Uiso d . 1 . H
H(15) -.170(2) -.0821(18) .5737(13) .027(4) Uiso d . 1 . H
H(17) -.278(3) -.101(2) .7565(16) .054(6) Uiso d . 1 . H
H(18) -.303(3) -.022(2) .9270(18) .059(6) Uiso d . 1 . H
H(19) -.007(3) .258(3) .8206(17) .061(7) Uiso d . 1 . H
H(20) .025(2) .193(2) .6505(16) .048(6) Uiso d . 1 . H
H(21A) -.208(3) .093(3) 1.041(2) .075(8) Uiso d . 1 . H
H(21B) -.077(3) .183(3) 1.002(2) .081(9) Uiso d . 1 . H
H(21C) -.247(3) .252(3) 1.007(2) .089(9) Uiso d . 1 . H

loop_
_atom_type_symbol
_atom_type_description
_atom_type_scat_dispersion_real
_atom_type_scat_dispersion_imag
_atom_type_scat_source
C C 0.0033 0.0016 'International Tables Vol C Tables 4.2.6.8 and 6.1.1.4'
H H 0.0000 0.0000 'International Tables Vol C Tables 4.2.6.8 and 6.1.1.4'
N N 0.0061 0.0033 'International Tables Vol C Tables 4.2.6.8 and 6.1.1.4'
O O 0.0106 0.0060 'International Tables Vol C Tables 4.2.6.8 and 6.1.1.4'
S S 0.1246 0.1234 'International Tables Vol C Tables 4.2.6.8 and 6.1.1.4'

loop_
_geom_angle_atom_site_label_1
_geom_angle_atom_site_label_2
_geom_angle_atom_site_label_3
_geom_angle_site_symmetry_1
_geom_angle_site_symmetry_3
_geom_angle
_geom_angle_publ_flag
O(1) S O(3) . . 114.88(11) ?
O(1) S O(2) . . 111.63(11) ?
O(3) S O(2) . . 110.82(10) ?
O(1) S C(5) . . 107.90(10) ?
O(3) S C(5) . . 107.72(9) ?
O(2) S C(5) . . 103.08(9) ?
C(19) N C(18) . . 120.3(2) ?
C(19) N C(21) . . 119.8(2) ?
C(18) N C(21) . . 119.9(2) ?
C(3) C(2) C(7) . . 117.8(2) ?
C(3) C(2) C(1) . . 121.7(3) ?
C(7) C(2) C(1) . . 120.5(3) ?
C(2) C(3) C(4) . . 121.5(2) ?
C(3) C(4) C(5) . . 120.0(2) ?
C(6) C(5) C(4) . . 119.0(2) ?
C(6) C(5) S . . 119.6(2) ?
C(4) C(5) S . . 121.3(2) ?
C(7) C(6) C(5) . . 120.2(2) ?
C(6) C(7) C(2) . . 121.5(2) ?
O(4) C(8) C(13) . . 116.65(15) no
O(4) C(8) C(9) . . 122.6(2) no
C(13) C(8) C(9) . . 120.7(2) ?
C(10) C(9) C(8) . . 120.0(2) ?
C(9) C(10) C(11) . . 120.4(2) ?
C(10) C(11) C(12) . . 119.3(2) ?
C(13) C(12) C(11) . . 121.5(2) ?
C(12) C(13) C(8) . . 118.0(2) ?
C(12) C(13) C(14) . . 124.8(2) ?
C(8) C(13) C(14) . . 117.1(2) ?
C(13) C(14) C(15) . 2_556 120.52(15) yes
C(13) C(14) C(15) . . 116.49(14) yes
C(15) C(14) C(15) 2_556 . 90.43(13) yes
C(16) C(15) C(14) . 2_556 117.21(15) yes
C(16) C(15) C(14) . . 116.16(14) yes
C(14) C(15) C(14) 2_556 . 89.57(13) yes
C(17) C(16) C(20) . . 116.3(2) ?
C(17) C(16) C(15) . . 121.4(2) ?
C(20) C(16) C(15) . . 122.2(2) ?
C(18) C(17) C(16) . . 121.2(2) ?
N C(18) C(17) . . 120.4(2) ?
N C(19) C(20) . . 120.8(2) ?
C(19) C(20) C(16) . . 120.9(2) ?

loop_
_geom_bond_atom_site_label_1
_geom_bond_atom_site_label_2
_geom_bond_site_symmetry_2
_geom_bond_distance
_geom_bond_publ_flag
S O(1) . 1.433(2) no
S O(3) . 1.439(2) no
S O(2) . 1.473(2) no
S C(5) . 1.770(2) no
O(4) C(8) . 1.363(2) no
N C(19) . 1.332(3) ?
N C(18) . 1.342(3) ?
N C(21) . 1.482(3) no
C(1) C(2) . 1.511(4) ?
C(2) C(3) . 1.378(3) ?
C(2) C(7) . 1.380(3) ?
C(3) C(4) . 1.379(3) ?
C(4) C(5) . 1.382(3) ?
C(5) C(6) . 1.380(3) ?
C(6) C(7) . 1.378(3) ?
C(8) C(13) . 1.392(2) ?
C(8) C(9) . 1.392(2) ?
C(9) C(10) . 1.372(3) ?
C(10) C(11) . 1.378(3) ?
C(11) C(12) . 1.391(3) ?
C(12) C(13) . 1.383(3) ?
C(13) C(14) . 1.507(2) no
C(14) C(15) 2_556 1.553(2) yes
C(14) C(15) . 1.583(2) yes
C(15) C(16) . 1.498(2) no
C(15) C(14) 2_556 1.553(2) ?
C(16) C(17) . 1.384(2) ?
C(16) C(20) . 1.389(3) ?
C(17) C(18) . 1.368(3) ?
C(19) C(20) . 1.367(3) ?

loop_
_geom_contact_atom_site_label_1
_geom_contact_atom_site_label_2
_geom_contact_distance
_geom_contact_site_symmetry_2
_geom_contact_publ_flag
O(1) O(5) 2.571(2) . no
O(1) C(4) 2.667(3) . no
O(2) C(21) 2.992(3) . no
O(3) O(5) 2.534(2) . no
O(3) N 2.568(3) . no
O(3) C(6) 3.006(3) . no
O(4) C(14) 2.680(3) . no
O(4) C(15) 2.715(3) . no
O(1) H-C(18A) 3.396(3) 1_455 no
O(3) H-C(18A) 3.289(3) 1_455 no
O(3) H-C(18) 3.373(3) 1_556 no
O(3) H-C(21) 3.258(3) 1_556 no

loop_
_geom_hbond_atom_site_label_D
_geom_hbond_atom_site_label_H
_geom_hbond_atom_site_label_A
_geom_hbond_site_symmetry_A
_geom_hbond_distance_DH
_geom_hbond_distance_HA
_geom_hbond_distance_DA
_geom_hbond_angle_DHA
_geom_hbond_publ_flag
O4 H40 O5 1_545 0.81(3) 1.85(3) 2.653(2) 171(3) yes
O5 H50B O2 2_567 0.88(3) 1.86(3) 2.733(2) 171(3) yes
O5 H50A O2 . 0.79(3) 2.01(3) 2.802(3) 177(3) yes

loop_
_geom_torsion_atom_site_label_1
_geom_torsion_atom_site_label_2
_geom_torsion_atom_site_label_3
_geom_torsion_atom_site_label_4
_geom_torsion_site_symmetry_1
_geom_torsion_site_symmetry_4
_geom_torsion
C(7) C(2) C(3) C(4) . . 1.9(3)
C(1) C(2) C(3) C(4) . . -175.8(3)
C(2) C(3) C(4) C(5) . . -0.7(4)
C(3) C(4) C(5) C(6) . . -1.0(3)
C(3) C(4) C(5) S . . 175.8(2)
O(1) S C(5) C(6) . . -173.6(2)
O(3) S C(5) C(6) . . -49.0(2)
O(2) S C(5) C(6) . . 68.2(2)
O(1) S C(5) C(4) . . 9.6(2)
O(3) S C(5) C(4) . . 134.2(2)
O(2) S C(5) C(4) . . -108.6(2)
C(4) C(5) C(6) C(7) . . 1.3(3)
S C(5) C(6) C(7) . . -175.5(2)
C(5) C(6) C(7) C(2) . . 0.0(3)
C(3) C(2) C(7) C(6) . . -1.6(3)
C(1) C(2) C(7) C(6) . . 176.1(2)
O(4) C(8) C(9) C(10) . . -177.7(2)
C(13) C(8) C(9) C(10) . . 1.5(3)
C(8) C(9) C(10) C(11) . . -1.8(3)
C(9) C(10) C(11) C(12) . . 0.8(3)
C(10) C(11) C(12) C(13) . . 0.6(3)
C(11) C(12) C(13) C(8) . . -0.9(3)
C(11) C(12) C(13) C(14) . . 175.5(2)
O(4) C(8) C(13) C(12) . . 179.1(2)
C(9) C(8) C(13) C(12) . . -0.2(3)
O(4) C(8) C(13) C(14) . . 2.4(2)
C(9) C(8) C(13) C(14) . . -176.9(2)
C(12) C(13) C(14) C(15) . 2_556 5.2(3)
C(8) C(13) C(14) C(15) . 2_556 -178.4(2)
C(12) C(13) C(14) C(15) . . -102.5(2)
C(8) C(13) C(14) C(15) . . 74.0(2)
C(13) C(14) C(15) C(16) . . 4.4(2)
C(15) C(14) C(15) C(16) 2_556 . -120.4(2)
C(13) C(14) C(15) C(14) . 2_556 124.8(2)
C(15) C(14) C(15) C(14) 2_556 2_556 0.0
C(14) C(15) C(16) C(17) 2_556 . 143.2(2)
C(14) C(15) C(16) C(17) . . -112.7(2)
C(14) C(15) C(16) C(20) 2_556 . -40.1(2)
C(14) C(15) C(16) C(20) . . 63.9(2)
C(20) C(16) C(17) C(18) . . -0.2(3)
C(15) C(16) C(17) C(18) . . 176.6(2)
C(19) N C(18) C(17) . . 1.7(3)
C(21) N C(18) C(17) . . -179.6(2)
C(16) C(17) C(18) N . . -1.3(3)
C(18) N C(19) C(20) . . -0.5(3)
C(21) N C(19) C(20) . . -179.2(2)
N C(19) C(20) C(16) . . -1.1(3)
C(17) C(16) C(20) C(19) . . 1.5(3)
C(15) C(16) C(20) C(19) . . -175.3(2)
